data_1575200
loop_
_publ_author_name
'Combourieu, Adrien'
'Christodoulou, Stella'
'Maron, Laurent'
'Assendjee, Eachann'
'Casaretto, Nicolas'
'Phung, Bich Tuyen'
'Banyasz, Akos'
'Maury, Olivier'
'Gregson, Matthew'
'Wooles, Ashley J.'
'Liddle, Stephen T.'
'Tard, C&#xe9;dric'
'Nocton, Gr&#xe9;gory'
'Danoun, Gr&#xe9;gory'

_publ_section_title
;
 Visible light activation of C-Cl and C-F bonds in persistent organic
 pollutants using cerium(iii) triamidoamine complex.
;
_journal_issue 34
_journal_name_full 'Chemical science'
_journal_page_first 15510
_journal_page_last 15517
_journal_paper_doi 10.1039/d5sc03626g
_journal_volume 16
_journal_year 2025
_chemical_formula_moiety 'C33 H75 Ce N4 Si3'
_chemical_formula_sum 'C33 H75 Ce N4 Si3'
_chemical_formula_weight 752.36
_space_group_crystal_system monoclinic
_space_group_IT_number 14
_space_group_name_Hall '-P 2yn'
_space_group_name_H-M_alt 'P 1 21/n 1'
_atom_sites_solution_hydrogens geom
_atom_sites_solution_primary dual
_audit_creation_date 2024-04-23
_audit_creation_method
;
Olex2 1.5
(compiled 2024.02.16 svn.r378c4104 for OlexSys, GUI svn.r6928)
;
_audit_update_record
;
2024-09-27 deposited with the CCDC.	2025-07-15 downloaded from the CCDC.
;
_cell_angle_alpha 90
_cell_angle_beta 91.907(3)
_cell_angle_gamma 90
_cell_formula_units_Z 4
_cell_length_a 9.4990(8)
_cell_length_b 22.531(2)
_cell_length_c 19.0088(17)
_cell_measurement_reflns_used 9923
_cell_measurement_temperature 150.01
_cell_measurement_theta_max 25.323
_cell_measurement_theta_min 2.327
_cell_volume 4066.0(6)
_computing_cell_refinement 'SAINT V8.38A (Bruker, 2018)'
_computing_data_reduction 'SAINT V8.38A (Bruker, 2018)'
_computing_molecular_graphics 'Olex2 1.5 (Dolomanov et al., 2009)'
_computing_publication_material 'Olex2 1.5 (Dolomanov et al., 2009)'
_computing_structure_refinement 'SHELXL 2018/3 (Sheldrick, 2015)'
_computing_structure_solution 'SHELXT 2018/2 (Sheldrick, 2018)'
_diffrn_ambient_temperature 150.01
_diffrn_measured_fraction_theta_full 0.999
_diffrn_measured_fraction_theta_max 0.999
_diffrn_measurement_device_type 'Bruker APEX-II CCD'
_diffrn_measurement_method '\f and \w scans'
_diffrn_radiation_type MoK\a
_diffrn_radiation_wavelength 0.71073
_diffrn_reflns_av_R_equivalents 0.1097
_diffrn_reflns_av_unetI/netI 0.0766
_diffrn_reflns_Laue_measured_fraction_full 0.999
_diffrn_reflns_Laue_measured_fraction_max 0.999
_diffrn_reflns_limit_h_max 13
_diffrn_reflns_limit_h_min -12
_diffrn_reflns_limit_k_max 31
_diffrn_reflns_limit_k_min -31
_diffrn_reflns_limit_l_max 26
_diffrn_reflns_limit_l_min -22
_diffrn_reflns_number 93847
_diffrn_reflns_point_group_measured_fraction_full 0.999
_diffrn_reflns_point_group_measured_fraction_max 0.999
_diffrn_reflns_theta_full 25.242
_diffrn_reflns_theta_max 30.030
_diffrn_reflns_theta_min 2.144
_diffrn_source_current 31.0
_diffrn_source_power 1.705
_diffrn_source_voltage 55.0
_diffrn_standards_number 0
_exptl_absorpt_coefficient_mu 1.233
_exptl_absorpt_correction_T_max 0.7460
_exptl_absorpt_correction_T_min 0.6660
_exptl_absorpt_correction_type multi-scan
_exptl_absorpt_process_details
;
SADABS-2016/2 (Bruker,2016/2) was used for absorption correction.
wR2(int) was 0.0836 before and 0.0643 after correction.
The Ratio of minimum to maximum transmission is 0.8928.
The \l/2 correction factor is Not present.
;
_exptl_crystal_colour yellow
_exptl_crystal_colour_primary yellow
_exptl_crystal_density_diffrn 1.229
_exptl_crystal_description plate
_exptl_crystal_F_000 1604
_exptl_crystal_size_max 0.4
_exptl_crystal_size_mid 0.28
_exptl_crystal_size_min 0.08
_refine_diff_density_max 0.883
_refine_diff_density_min -1.337
_refine_diff_density_rms 0.163
_refine_ls_extinction_method none
_refine_ls_goodness_of_fit_ref 0.925
_refine_ls_hydrogen_treatment constr
_refine_ls_matrix_type full
_refine_ls_number_parameters 388
_refine_ls_number_reflns 11885
_refine_ls_number_restraints 0
_refine_ls_restrained_S_all 0.925
_refine_ls_R_factor_all 0.0552
_refine_ls_R_factor_gt 0.0348
_refine_ls_shift/su_max 0.003
_refine_ls_shift/su_mean 0.000
_refine_ls_structure_factor_coef Fsqd
_refine_ls_weighting_details 'w=1/[\s^2^(Fo^2^)+(0.0241P)^2^] where P=(Fo^2^+2Fc^2^)/3'
_refine_ls_weighting_scheme calc
_refine_ls_wR_factor_gt 0.0706
_refine_ls_wR_factor_ref 0.0750
_reflns_Friedel_coverage 0.000
_reflns_number_gt 8491
_reflns_number_total 11885
_reflns_threshold_expression 'I > 2\s(I)'
_cod_data_source_file d5sc03626g3.cif
_cod_data_source_block 1
_cod_depositor_comments 'Adding full bibliography for 1575197--1575202.cif.'
_cod_database_code 1575200
_shelx_shelxl_version_number 2018/3
_shelx_space_group_comment
;
The symmetry employed for this shelxl refinement is uniquely defined
by the following loop, which should always be used as a source of
symmetry information in preference to the above space-group names.
They are only intended as comments.
;
_olex2_refinement_description
;
1. Fixed Uiso
 At 1.2 times of:
  All C(H) groups, All C(H,H) groups
 At 1.5 times of:
  All C(H,H,H) groups
2.a Ternary CH refined with riding coordinates:
 C28(H28), C22(H22), C16(H16), C10(H10), C25(H25), C7(H7), C31(H31), C19(H19),
 C13(H13)
2.b Secondary CH2 refined with riding coordinates:
 C5(H5A,H5B), C6(H6A,H6B), C2(H2A,H2B), C3(H3A,H3B), C4(H4A,H4B), C1(H1A,H1B)
2.c Idealised Me refined as rotating group:
 C29(H29A,H29B,H29C), C23(H23A,H23B,H23C), C12(H12A,H12B,H12C), C30(H30A,H30B,
 H30C), C15(H15A,H15B,H15C), C24(H24A,H24B,H24C), C27(H27A,H27B,H27C), C32(H32A,
 H32B,H32C), C26(H26A,H26B,H26C), C18(H18A,H18B,H18C), C33(H33A,H33B,H33C),
 C8(H8A,H8B,H8C), C11(H11A,H11B,H11C), C21(H21A,H21B,H21C), C20(H20A,H20B,H20C),
  C17(H17A,H17B,H17C), C9(H9A,H9B,H9C), C14(H14A,H14B,H14C)
;
_olex2_submission_special_instructions 'No special instructions were received'

loop_
_space_group_symop_operation_xyz
'x, y, z'
'-x+1/2, y+1/2, -z+1/2'
'-x, -y, -z'
'x-1/2, -y-1/2, z-1/2'

loop_
_atom_site_label
_atom_site_type_symbol
_atom_site_fract_x
_atom_site_fract_y
_atom_site_fract_z
_atom_site_U_iso_or_equiv
_atom_site_adp_type
_atom_site_occupancy
_atom_site_site_symmetry_order
_atom_site_calc_flag
_atom_site_refinement_flags_posn
_atom_site_refinement_flags_adp
_atom_site_refinement_flags_occupancy
_atom_site_disorder_assembly
_atom_site_disorder_group
Ce1 Ce 0.69410(2) 0.28502(2) 0.43713(2) 0.01777(4) Uani 1 1 d . . . . .
Si3 Si 0.71107(7) 0.12546(3) 0.44238(3) 0.01735(14) Uani 1 1 d . . . . .
Si2 Si 0.70541(7) 0.36810(3) 0.27613(4) 0.02027(15) Uani 1 1 d . . . . .
Si1 Si 0.74056(7) 0.37019(3) 0.59768(4) 0.02179(16) Uani 1 1 d . . . . .
N4 N 0.42756(19) 0.28687(8) 0.44009(10) 0.0174(4) Uani 1 1 d . . . . .
N3 N 0.60503(19) 0.18705(8) 0.44342(10) 0.0187(4) Uani 1 1 d . . . . .
N1 N 0.6249(2) 0.33971(9) 0.53589(11) 0.0220(5) Uani 1 1 d . . . . .
N2 N 0.60087(19) 0.33349(9) 0.33586(10) 0.0204(4) Uani 1 1 d . . . . .
C28 C 0.8974(2) 0.15672(10) 0.44272(13) 0.0210(5) Uani 1 1 d . . . . .
H28 H 0.896679 0.187222 0.404495 0.025 Uiso 1 1 calc R U . . .
C22 C 0.6855(3) 0.45220(11) 0.27348(13) 0.0267(6) Uani 1 1 d . . . . .
H22 H 0.764190 0.467978 0.245227 0.032 Uiso 1 1 calc R U . . .
C16 C 0.6694(3) 0.34106(11) 0.18252(13) 0.0261(6) Uani 1 1 d . . . . .
H16 H 0.569616 0.352500 0.170744 0.031 Uiso 1 1 calc R U . . .
C10 C 0.9228(3) 0.36163(12) 0.56009(13) 0.0265(6) Uani 1 1 d . . . . .
H10 H 0.928369 0.320016 0.542111 0.032 Uiso 1 1 calc R U . . .
C25 C 0.6875(3) 0.07878(11) 0.35972(13) 0.0270(6) Uani 1 1 d . . . . .
H25 H 0.764077 0.048304 0.360947 0.032 Uiso 1 1 calc R U . . .
C7 C 0.6970(3) 0.45048(11) 0.61636(15) 0.0325(7) Uani 1 1 d . . . . .
H7 H 0.604649 0.449558 0.640139 0.039 Uiso 1 1 calc R U . . .
C31 C 0.6786(3) 0.07403(11) 0.51980(13) 0.0256(6) Uani 1 1 d . . . . .
H31 H 0.579932 0.059294 0.512200 0.031 Uiso 1 1 calc R U . . .
C5 C 0.4525(2) 0.17776(11) 0.44613(14) 0.0243(6) Uani 1 1 d . . . . .
H5A H 0.433351 0.143005 0.476206 0.029 Uiso 1 1 calc R U . . .
H5B H 0.413585 0.169381 0.398198 0.029 Uiso 1 1 calc R U . . .
C29 C 0.9401(3) 0.19022(12) 0.51061(14) 0.0316(7) Uani 1 1 d . . . . .
H29A H 0.860081 0.213741 0.526170 0.047 Uiso 1 1 calc R U . . .
H29B H 1.019417 0.216624 0.501556 0.047 Uiso 1 1 calc R U . . .
H29C H 0.967873 0.161647 0.547378 0.047 Uiso 1 1 calc R U . . .
C6 C 0.3812(2) 0.23208(10) 0.47538(14) 0.0230(6) Uani 1 1 d . . . . .
H6A H 0.277843 0.227913 0.468858 0.028 Uiso 1 1 calc R U . . .
H6B H 0.403553 0.235058 0.526504 0.028 Uiso 1 1 calc R U . . .
C19 C 0.8917(3) 0.35027(12) 0.30927(14) 0.0274(6) Uani 1 1 d . . . . .
H19 H 0.893667 0.360426 0.360509 0.033 Uiso 1 1 calc R U . . .
C2 C 0.3890(2) 0.34042(11) 0.47975(14) 0.0262(6) Uani 1 1 d . . . . .
H2A H 0.287664 0.338651 0.490166 0.031 Uiso 1 1 calc R U . . .
H2B H 0.404288 0.375942 0.450321 0.031 Uiso 1 1 calc R U . . .
C23 C 0.5470(3) 0.47275(12) 0.23683(15) 0.0376(7) Uani 1 1 d . . . . .
H23A H 0.541090 0.456842 0.188839 0.056 Uiso 1 1 calc R U . . .
H23B H 0.544779 0.516209 0.235086 0.056 Uiso 1 1 calc R U . . .
H23C H 0.467088 0.458272 0.263231 0.056 Uiso 1 1 calc R U . . .
C12 C 1.0462(3) 0.36919(13) 0.61318(15) 0.0385(7) Uani 1 1 d . . . . .
H12A H 1.045107 0.409494 0.632526 0.058 Uiso 1 1 calc R U . . .
H12B H 1.134994 0.362523 0.589603 0.058 Uiso 1 1 calc R U . . .
H12C H 1.037405 0.340376 0.651409 0.058 Uiso 1 1 calc R U . . .
C3 C 0.4476(2) 0.33731(12) 0.32469(14) 0.0286(6) Uani 1 1 d . . . . .
H3A H 0.423234 0.332678 0.273946 0.034 Uiso 1 1 calc R U . . .
H3B H 0.414566 0.376856 0.339734 0.034 Uiso 1 1 calc R U . . .
C4 C 0.3741(2) 0.28939(11) 0.36617(13) 0.0249(6) Uani 1 1 d . . . . .
H4A H 0.271620 0.297397 0.365251 0.030 Uiso 1 1 calc R U . . .
H4B H 0.388961 0.250425 0.343514 0.030 Uiso 1 1 calc R U . . .
C30 C 1.0148(3) 0.11292(12) 0.42481(15) 0.0328(7) Uani 1 1 d . . . . .
H30A H 1.027026 0.083928 0.462956 0.049 Uiso 1 1 calc R U . . .
H30B H 1.103069 0.134663 0.419175 0.049 Uiso 1 1 calc R U . . .
H30C H 0.989222 0.092231 0.380875 0.049 Uiso 1 1 calc R U . . .
C15 C 0.7482(3) 0.26272(12) 0.67546(15) 0.0397(7) Uani 1 1 d . . . . .
H15A H 0.666846 0.249515 0.646498 0.060 Uiso 1 1 calc R U . . .
H15B H 0.747498 0.242917 0.721352 0.060 Uiso 1 1 calc R U . . .
H15C H 0.835171 0.252660 0.651837 0.060 Uiso 1 1 calc R U . . .
C13 C 0.7405(3) 0.32962(12) 0.68587(14) 0.0330(7) Uani 1 1 d . . . . .
H13 H 0.828140 0.341716 0.712757 0.040 Uiso 1 1 calc R U . . .
C1 C 0.4744(3) 0.34634(12) 0.54807(14) 0.0310(6) Uani 1 1 d . . . . .
H1A H 0.456910 0.385728 0.569156 0.037 Uiso 1 1 calc R U . . .
H1B H 0.444452 0.315606 0.581646 0.037 Uiso 1 1 calc R U . . .
C24 C 0.7017(3) 0.47958(12) 0.34690(15) 0.0423(8) Uani 1 1 d . . . . .
H24A H 0.628796 0.463689 0.376959 0.064 Uiso 1 1 calc R U . . .
H24B H 0.691709 0.522788 0.343456 0.064 Uiso 1 1 calc R U . . .
H24C H 0.794893 0.469827 0.367341 0.064 Uiso 1 1 calc R U . . .
C27 C 0.7069(3) 0.11688(13) 0.29361(14) 0.0452(8) Uani 1 1 d . . . . .
H27A H 0.634537 0.147869 0.291169 0.068 Uiso 1 1 calc R U . . .
H27B H 0.698204 0.091722 0.251634 0.068 Uiso 1 1 calc R U . . .
H27C H 0.800404 0.135317 0.295907 0.068 Uiso 1 1 calc R U . . .
C32 C 0.7713(3) 0.01810(12) 0.52248(16) 0.0435(8) Uani 1 1 d . . . . .
H32A H 0.766743 -0.001585 0.476487 0.065 Uiso 1 1 calc R U . . .
H32B H 0.737254 -0.009068 0.558412 0.065 Uiso 1 1 calc R U . . .
H32C H 0.868931 0.029302 0.534248 0.065 Uiso 1 1 calc R U . . .
C26 C 0.5470(3) 0.04539(13) 0.35445(16) 0.0450(8) Uani 1 1 d . . . . .
H26A H 0.537601 0.020270 0.396122 0.068 Uiso 1 1 calc R U . . .
H26B H 0.544269 0.020541 0.312110 0.068 Uiso 1 1 calc R U . . .
H26C H 0.469295 0.073993 0.351750 0.068 Uiso 1 1 calc R U . . .
C18 C 0.7576(3) 0.37175(14) 0.12738(14) 0.0437(8) Uani 1 1 d . . . . .
H18A H 0.747706 0.414878 0.131789 0.066 Uiso 1 1 calc R U . . .
H18B H 0.724878 0.359317 0.080214 0.066 Uiso 1 1 calc R U . . .
H18C H 0.856800 0.360739 0.134789 0.066 Uiso 1 1 calc R U . . .
C33 C 0.6808(3) 0.10506(13) 0.59139(14) 0.0420(8) Uani 1 1 d . . . . .
H33A H 0.777385 0.117151 0.604204 0.063 Uiso 1 1 calc R U . . .
H33B H 0.646439 0.077724 0.627062 0.063 Uiso 1 1 calc R U . . .
H33C H 0.620004 0.140187 0.588779 0.063 Uiso 1 1 calc R U . . .
C8 C 0.6715(4) 0.48826(14) 0.55020(19) 0.0656(11) Uani 1 1 d . . . . .
H8A H 0.761813 0.497313 0.529210 0.098 Uiso 1 1 calc R U . . .
H8B H 0.624609 0.525333 0.562833 0.098 Uiso 1 1 calc R U . . .
H8C H 0.611606 0.466314 0.516225 0.098 Uiso 1 1 calc R U . . .
C11 C 0.9484(3) 0.40220(16) 0.49727(15) 0.0494(9) Uani 1 1 d . . . . .
H11A H 0.864446 0.402573 0.465882 0.074 Uiso 1 1 calc R U . . .
H11B H 1.029037 0.387441 0.471581 0.074 Uiso 1 1 calc R U . . .
H11C H 0.968119 0.442561 0.514086 0.074 Uiso 1 1 calc R U . . .
C21 C 1.0086(3) 0.38654(13) 0.27861(19) 0.0537(10) Uani 1 1 d . . . . .
H21A H 1.099028 0.374771 0.300700 0.080 Uiso 1 1 calc R U . . .
H21B H 0.991917 0.428763 0.287487 0.080 Uiso 1 1 calc R U . . .
H21C H 1.010680 0.379602 0.227760 0.080 Uiso 1 1 calc R U . . .
C20 C 0.9306(3) 0.28478(12) 0.30627(19) 0.0486(9) Uani 1 1 d . . . . .
H20A H 0.957841 0.274612 0.258467 0.073 Uiso 1 1 calc R U . . .
H20B H 0.849480 0.260685 0.319005 0.073 Uiso 1 1 calc R U . . .
H20C H 1.009709 0.276910 0.339388 0.073 Uiso 1 1 calc R U . . .
C17 C 0.6744(4) 0.27385(13) 0.17451(17) 0.0608(11) Uani 1 1 d . . . . .
H17A H 0.772278 0.260290 0.179592 0.091 Uiso 1 1 calc R U . . .
H17B H 0.635942 0.262697 0.127896 0.091 Uiso 1 1 calc R U . . .
H17C H 0.618384 0.255317 0.210877 0.091 Uiso 1 1 calc R U . . .
C9 C 0.7997(3) 0.48139(14) 0.66856(19) 0.0613(11) Uani 1 1 d . . . . .
H9A H 0.809315 0.457729 0.711713 0.092 Uiso 1 1 calc R U . . .
H9B H 0.763541 0.520866 0.679890 0.092 Uiso 1 1 calc R U . . .
H9C H 0.891956 0.485316 0.647399 0.092 Uiso 1 1 calc R U . . .
C14 C 0.6156(4) 0.34588(14) 0.73126(16) 0.0537(9) Uani 1 1 d . . . . .
H14A H 0.617494 0.388555 0.741233 0.081 Uiso 1 1 calc R U . . .
H14B H 0.622181 0.323715 0.775603 0.081 Uiso 1 1 calc R U . . .
H14C H 0.527290 0.335765 0.705924 0.081 Uiso 1 1 calc R U . . .

loop_
_atom_site_aniso_label
_atom_site_aniso_U_11
_atom_site_aniso_U_22
_atom_site_aniso_U_33
_atom_site_aniso_U_23
_atom_site_aniso_U_13
_atom_site_aniso_U_12
Ce1 0.01386(7) 0.01759(7) 0.02195(8) 0.00089(6) 0.00197(5) 0.00077(6)
Si3 0.0179(3) 0.0153(3) 0.0189(4) -0.0008(3) 0.0021(3) 0.0009(3)
Si2 0.0212(4) 0.0199(4) 0.0198(4) 0.0029(3) 0.0022(3) 0.0013(3)
Si1 0.0254(4) 0.0173(3) 0.0228(4) -0.0043(3) 0.0022(3) 0.0004(3)
N4 0.0132(9) 0.0155(10) 0.0237(11) 0.0017(9) 0.0036(8) 0.0011(8)
N3 0.0141(10) 0.0177(10) 0.0242(12) 0.0006(9) -0.0003(8) 0.0005(8)
N1 0.0157(10) 0.0242(11) 0.0263(12) -0.0038(9) 0.0035(9) -0.0003(9)
N2 0.0167(10) 0.0213(11) 0.0232(12) 0.0050(9) 0.0012(9) 0.0005(8)
C28 0.0212(13) 0.0195(13) 0.0223(14) 0.0027(10) 0.0019(10) 0.0047(10)
C22 0.0306(15) 0.0201(13) 0.0299(15) 0.0062(11) 0.0097(12) 0.0009(11)
C16 0.0254(14) 0.0301(15) 0.0227(14) 0.0018(12) -0.0005(11) -0.0005(12)
C10 0.0230(14) 0.0273(14) 0.0290(15) -0.0075(12) -0.0014(11) 0.0013(11)
C25 0.0313(15) 0.0219(13) 0.0276(15) -0.0068(11) -0.0018(12) 0.0017(11)
C7 0.0287(15) 0.0229(14) 0.0463(18) -0.0109(13) 0.0077(13) 0.0006(12)
C31 0.0229(14) 0.0202(13) 0.0341(16) 0.0056(11) 0.0076(11) 0.0034(11)
C5 0.0183(13) 0.0167(12) 0.0379(16) 0.0033(11) 0.0024(11) -0.0019(10)
C29 0.0243(14) 0.0315(15) 0.0387(17) -0.0099(13) -0.0040(12) 0.0023(12)
C6 0.0147(12) 0.0225(13) 0.0320(15) 0.0064(11) 0.0065(11) -0.0008(10)
C19 0.0235(14) 0.0314(15) 0.0272(15) 0.0029(12) -0.0003(11) 0.0007(12)
C2 0.0186(13) 0.0217(13) 0.0388(17) -0.0057(12) 0.0066(11) 0.0061(11)
C23 0.0370(17) 0.0315(16) 0.0448(19) 0.0108(14) 0.0066(14) 0.0112(13)
C12 0.0278(16) 0.053(2) 0.0341(17) 0.0002(15) -0.0029(13) 0.0006(14)
C3 0.0217(14) 0.0376(16) 0.0266(15) 0.0104(12) -0.0005(11) 0.0035(12)
C4 0.0161(12) 0.0300(14) 0.0282(15) 0.0051(12) -0.0035(10) -0.0002(11)
C30 0.0214(14) 0.0349(16) 0.0424(18) -0.0050(13) 0.0065(12) 0.0042(12)
C15 0.058(2) 0.0314(16) 0.0299(17) 0.0075(13) 0.0095(15) 0.0088(15)
C13 0.0454(18) 0.0330(16) 0.0208(15) -0.0046(12) 0.0021(13) -0.0021(14)
C1 0.0248(14) 0.0350(16) 0.0335(16) -0.0121(13) 0.0076(12) 0.0002(12)
C24 0.064(2) 0.0250(16) 0.0387(19) -0.0021(13) 0.0090(16) 0.0019(15)
C27 0.065(2) 0.0451(19) 0.0253(17) -0.0063(14) -0.0042(15) 0.0038(17)
C32 0.056(2) 0.0322(17) 0.0433(19) 0.0191(14) 0.0157(15) 0.0204(15)
C26 0.0373(18) 0.0406(18) 0.057(2) -0.0249(16) -0.0003(15) -0.0033(15)
C18 0.0417(18) 0.064(2) 0.0255(17) -0.0048(15) 0.0073(14) -0.0133(16)
C33 0.063(2) 0.0372(18) 0.0267(17) 0.0043(14) 0.0122(15) 0.0041(16)
C8 0.091(3) 0.0284(18) 0.079(3) 0.0127(18) 0.023(2) 0.0214(19)
C11 0.0339(17) 0.084(3) 0.0301(18) 0.0064(17) 0.0062(14) 0.0012(17)
C21 0.0247(16) 0.0424(19) 0.093(3) 0.0263(19) -0.0077(17) -0.0109(14)
C20 0.0227(15) 0.0388(18) 0.085(3) 0.0233(18) 0.0080(16) 0.0075(14)
C17 0.112(3) 0.0354(19) 0.034(2) -0.0061(15) -0.009(2) 0.005(2)
C9 0.045(2) 0.042(2) 0.097(3) -0.043(2) 0.0014(19) -0.0010(16)
C14 0.082(3) 0.043(2) 0.0374(19) 0.0009(16) 0.0287(18) 0.0053(19)

loop_
_atom_type_symbol
_atom_type_description
_atom_type_scat_dispersion_real
_atom_type_scat_dispersion_imag
_atom_type_scat_source
C C 0.0033 0.0016 'International Tables Vol C Tables 4.2.6.8 and 6.1.1.4'
H H 0.0000 0.0000 'International Tables Vol C Tables 4.2.6.8 and 6.1.1.4'
Ce Ce -0.2486 2.6331 'International Tables Vol C Tables 4.2.6.8 and 6.1.1.4'
N N 0.0061 0.0033 'International Tables Vol C Tables 4.2.6.8 and 6.1.1.4'
Si Si 0.0817 0.0704 'International Tables Vol C Tables 4.2.6.8 and 6.1.1.4'

loop_
_geom_angle_atom_site_label_1
_geom_angle_atom_site_label_2
_geom_angle_atom_site_label_3
_geom_angle
_geom_angle_site_symmetry_1
_geom_angle_site_symmetry_3
_geom_angle_publ_flag
N3 Ce1 N4 69.84(6) . . ?
N1 Ce1 N4 70.64(6) . . ?
N1 Ce1 N3 109.72(7) . . ?
N1 Ce1 N2 107.50(7) . . ?
N2 Ce1 N4 70.28(6) . . ?
N2 Ce1 N3 110.33(7) . . ?
N3 Si3 C28 104.29(10) . . ?
N3 Si3 C25 113.87(11) . . ?
N3 Si3 C31 111.88(10) . . ?
C28 Si3 C31 113.36(11) . . ?
C25 Si3 C28 106.96(11) . . ?
C25 Si3 C31 106.54(12) . . ?
N2 Si2 C22 114.17(11) . . ?
N2 Si2 C16 112.50(11) . . ?
N2 Si2 C19 103.70(11) . . ?
C16 Si2 C22 106.23(11) . . ?
C16 Si2 C19 112.28(12) . . ?
C19 Si2 C22 108.02(12) . . ?
N1 Si1 C10 105.70(10) . . ?
N1 Si1 C7 111.73(11) . . ?
N1 Si1 C13 112.87(12) . . ?
C10 Si1 C13 107.92(12) . . ?
C7 Si1 C10 112.00(12) . . ?
C7 Si1 C13 106.65(12) . . ?
C6 N4 Ce1 108.00(13) . . ?
C2 N4 Ce1 106.85(13) . . ?
C2 N4 C6 111.60(19) . . ?
C2 N4 C4 111.77(18) . . ?
C4 N4 Ce1 106.91(13) . . ?
C4 N4 C6 111.42(18) . . ?
Si3 N3 Ce1 122.85(10) . . ?
C5 N3 Ce1 119.33(14) . . ?
C5 N3 Si3 117.79(15) . . ?
Si1 N1 Ce1 124.23(10) . . ?
C1 N1 Ce1 118.64(15) . . ?
C1 N1 Si1 117.07(16) . . ?
Si2 N2 Ce1 122.62(10) . . ?
C3 N2 Ce1 119.27(15) . . ?
C3 N2 Si2 118.03(15) . . ?
Si3 C28 H28 105.5 . . ?
C29 C28 Si3 113.79(17) . . ?
C29 C28 H28 105.5 . . ?
C30 C28 Si3 116.31(17) . . ?
C30 C28 H28 105.5 . . ?
C30 C28 C29 109.2(2) . . ?
Si2 C22 H22 107.0 . . ?
C23 C22 Si2 113.19(18) . . ?
C23 C22 H22 107.0 . . ?
C24 C22 Si2 111.75(18) . . ?
C24 C22 H22 107.0 . . ?
C24 C22 C23 110.5(2) . . ?
Si2 C16 H16 105.5 . . ?
C18 C16 Si2 114.26(18) . . ?
C18 C16 H16 105.5 . . ?
C17 C16 Si2 114.02(18) . . ?
C17 C16 H16 105.5 . . ?
C17 C16 C18 111.2(2) . . ?
Si1 C10 H10 106.4 . . ?
C12 C10 Si1 115.27(18) . . ?
C12 C10 H10 106.4 . . ?
C11 C10 Si1 113.73(18) . . ?
C11 C10 H10 106.4 . . ?
C11 C10 C12 108.1(2) . . ?
Si3 C25 H25 107.2 . . ?
C27 C25 Si3 110.68(18) . . ?
C27 C25 H25 107.2 . . ?
C26 C25 Si3 113.87(19) . . ?
C26 C25 H25 107.2 . . ?
C26 C25 C27 110.4(2) . . ?
Si1 C7 H7 105.4 . . ?
C8 C7 Si1 114.0(2) . . ?
C8 C7 H7 105.4 . . ?
C8 C7 C9 111.0(3) . . ?
C9 C7 Si1 114.6(2) . . ?
C9 C7 H7 105.4 . . ?
Si3 C31 H31 105.4 . . ?
C32 C31 Si3 114.62(18) . . ?
C32 C31 H31 105.4 . . ?
C33 C31 Si3 114.29(18) . . ?
C33 C31 H31 105.4 . . ?
C33 C31 C32 110.7(2) . . ?
N3 C5 H5A 109.5 . . ?
N3 C5 H5B 109.5 . . ?
N3 C5 C6 110.63(19) . . ?
H5A C5 H5B 108.1 . . ?
C6 C5 H5A 109.5 . . ?
C6 C5 H5B 109.5 . . ?
C28 C29 H29A 109.5 . . ?
C28 C29 H29B 109.5 . . ?
C28 C29 H29C 109.5 . . ?
H29A C29 H29B 109.5 . . ?
H29A C29 H29C 109.5 . . ?
H29B C29 H29C 109.5 . . ?
N4 C6 C5 111.38(19) . . ?
N4 C6 H6A 109.4 . . ?
N4 C6 H6B 109.4 . . ?
C5 C6 H6A 109.4 . . ?
C5 C6 H6B 109.4 . . ?
H6A C6 H6B 108.0 . . ?
Si2 C19 H19 105.2 . . ?
C21 C19 Si2 116.47(19) . . ?
C21 C19 H19 105.2 . . ?
C21 C19 C20 109.1(2) . . ?
C20 C19 Si2 114.65(18) . . ?
C20 C19 H19 105.2 . . ?
N4 C2 H2A 109.2 . . ?
N4 C2 H2B 109.2 . . ?
N4 C2 C1 112.0(2) . . ?
H2A C2 H2B 107.9 . . ?
C1 C2 H2A 109.2 . . ?
C1 C2 H2B 109.2 . . ?
C22 C23 H23A 109.5 . . ?
C22 C23 H23B 109.5 . . ?
C22 C23 H23C 109.5 . . ?
H23A C23 H23B 109.5 . . ?
H23A C23 H23C 109.5 . . ?
H23B C23 H23C 109.5 . . ?
C10 C12 H12A 109.5 . . ?
C10 C12 H12B 109.5 . . ?
C10 C12 H12C 109.5 . . ?
H12A C12 H12B 109.5 . . ?
H12A C12 H12C 109.5 . . ?
H12B C12 H12C 109.5 . . ?
N2 C3 H3A 109.5 . . ?
N2 C3 H3B 109.5 . . ?
N2 C3 C4 110.72(19) . . ?
H3A C3 H3B 108.1 . . ?
C4 C3 H3A 109.5 . . ?
C4 C3 H3B 109.5 . . ?
N4 C4 C3 111.79(19) . . ?
N4 C4 H4A 109.3 . . ?
N4 C4 H4B 109.3 . . ?
C3 C4 H4A 109.3 . . ?
C3 C4 H4B 109.3 . . ?
H4A C4 H4B 107.9 . . ?
C28 C30 H30A 109.5 . . ?
C28 C30 H30B 109.5 . . ?
C28 C30 H30C 109.5 . . ?
H30A C30 H30B 109.5 . . ?
H30A C30 H30C 109.5 . . ?
H30B C30 H30C 109.5 . . ?
H15A C15 H15B 109.5 . . ?
H15A C15 H15C 109.5 . . ?
H15B C15 H15C 109.5 . . ?
C13 C15 H15A 109.5 . . ?
C13 C15 H15B 109.5 . . ?
C13 C15 H15C 109.5 . . ?
Si1 C13 H13 107.1 . . ?
C15 C13 Si1 111.01(18) . . ?
C15 C13 H13 107.1 . . ?
C15 C13 C14 110.5(2) . . ?
C14 C13 Si1 113.7(2) . . ?
C14 C13 H13 107.1 . . ?
N1 C1 C2 110.7(2) . . ?
N1 C1 H1A 109.5 . . ?
N1 C1 H1B 109.5 . . ?
C2 C1 H1A 109.5 . . ?
C2 C1 H1B 109.5 . . ?
H1A C1 H1B 108.1 . . ?
C22 C24 H24A 109.5 . . ?
C22 C24 H24B 109.5 . . ?
C22 C24 H24C 109.5 . . ?
H24A C24 H24B 109.5 . . ?
H24A C24 H24C 109.5 . . ?
H24B C24 H24C 109.5 . . ?
C25 C27 H27A 109.5 . . ?
C25 C27 H27B 109.5 . . ?
C25 C27 H27C 109.5 . . ?
H27A C27 H27B 109.5 . . ?
H27A C27 H27C 109.5 . . ?
H27B C27 H27C 109.5 . . ?
C31 C32 H32A 109.5 . . ?
C31 C32 H32B 109.5 . . ?
C31 C32 H32C 109.5 . . ?
H32A C32 H32B 109.5 . . ?
H32A C32 H32C 109.5 . . ?
H32B C32 H32C 109.5 . . ?
C25 C26 H26A 109.5 . . ?
C25 C26 H26B 109.5 . . ?
C25 C26 H26C 109.5 . . ?
H26A C26 H26B 109.5 . . ?
H26A C26 H26C 109.5 . . ?
H26B C26 H26C 109.5 . . ?
C16 C18 H18A 109.5 . . ?
C16 C18 H18B 109.5 . . ?
C16 C18 H18C 109.5 . . ?
H18A C18 H18B 109.5 . . ?
H18A C18 H18C 109.5 . . ?
H18B C18 H18C 109.5 . . ?
C31 C33 H33A 109.5 . . ?
C31 C33 H33B 109.5 . . ?
C31 C33 H33C 109.5 . . ?
H33A C33 H33B 109.5 . . ?
H33A C33 H33C 109.5 . . ?
H33B C33 H33C 109.5 . . ?
C7 C8 H8A 109.5 . . ?
C7 C8 H8B 109.5 . . ?
C7 C8 H8C 109.5 . . ?
H8A C8 H8B 109.5 . . ?
H8A C8 H8C 109.5 . . ?
H8B C8 H8C 109.5 . . ?
C10 C11 H11A 109.5 . . ?
C10 C11 H11B 109.5 . . ?
C10 C11 H11C 109.5 . . ?
H11A C11 H11B 109.5 . . ?
H11A C11 H11C 109.5 . . ?
H11B C11 H11C 109.5 . . ?
C19 C21 H21A 109.5 . . ?
C19 C21 H21B 109.5 . . ?
C19 C21 H21C 109.5 . . ?
H21A C21 H21B 109.5 . . ?
H21A C21 H21C 109.5 . . ?
H21B C21 H21C 109.5 . . ?
C19 C20 H20A 109.5 . . ?
C19 C20 H20B 109.5 . . ?
C19 C20 H20C 109.5 . . ?
H20A C20 H20B 109.5 . . ?
H20A C20 H20C 109.5 . . ?
H20B C20 H20C 109.5 . . ?
C16 C17 H17A 109.5 . . ?
C16 C17 H17B 109.5 . . ?
C16 C17 H17C 109.5 . . ?
H17A C17 H17B 109.5 . . ?
H17A C17 H17C 109.5 . . ?
H17B C17 H17C 109.5 . . ?
C7 C9 H9A 109.5 . . ?
C7 C9 H9B 109.5 . . ?
C7 C9 H9C 109.5 . . ?
H9A C9 H9B 109.5 . . ?
H9A C9 H9C 109.5 . . ?
H9B C9 H9C 109.5 . . ?
C13 C14 H14A 109.5 . . ?
C13 C14 H14B 109.5 . . ?
C13 C14 H14C 109.5 . . ?
H14A C14 H14B 109.5 . . ?
H14A C14 H14C 109.5 . . ?
H14B C14 H14C 109.5 . . ?

loop_
_geom_bond_atom_site_label_1
_geom_bond_atom_site_label_2
_geom_bond_distance
_geom_bond_site_symmetry_2
_geom_bond_publ_flag
Ce1 N4 2.5347(18) . ?
Ce1 N3 2.3684(19) . ?
Ce1 N1 2.357(2) . ?
Ce1 N2 2.3599(19) . ?
Si3 N3 1.715(2) . ?
Si3 C28 1.905(2) . ?
Si3 C25 1.898(2) . ?
Si3 C31 1.906(2) . ?
Si2 N2 1.720(2) . ?
Si2 C22 1.905(2) . ?
Si2 C16 1.901(3) . ?
Si2 C19 1.901(2) . ?
Si1 N1 1.724(2) . ?
Si1 C10 1.905(3) . ?
Si1 C7 1.892(3) . ?
Si1 C13 1.909(3) . ?
N4 C6 1.479(3) . ?
N4 C2 1.475(3) . ?
N4 C4 1.479(3) . ?
N3 C5 1.466(3) . ?
N1 C1 1.463(3) . ?
N2 C3 1.467(3) . ?
C28 H28 1.0000 . ?
C28 C29 1.538(3) . ?
C28 C30 1.536(3) . ?
C22 H22 1.0000 . ?
C22 C23 1.539(3) . ?
C22 C24 1.529(4) . ?
C16 H16 1.0000 . ?
C16 C18 1.529(3) . ?
C16 C17 1.523(4) . ?
C10 H10 1.0000 . ?
C10 C12 1.530(3) . ?
C10 C11 1.530(4) . ?
C25 H25 1.0000 . ?
C25 C27 1.538(4) . ?
C25 C26 1.533(4) . ?
C7 H7 1.0000 . ?
C7 C8 1.531(4) . ?
C7 C9 1.536(4) . ?
C31 H31 1.0000 . ?
C31 C32 1.537(3) . ?
C31 C33 1.529(4) . ?
C5 H5A 0.9900 . ?
C5 H5B 0.9900 . ?
C5 C6 1.514(3) . ?
C29 H29A 0.9800 . ?
C29 H29B 0.9800 . ?
C29 H29C 0.9800 . ?
C6 H6A 0.9900 . ?
C6 H6B 0.9900 . ?
C19 H19 1.0000 . ?
C19 C21 1.511(3) . ?
C19 C20 1.523(3) . ?
C2 H2A 0.9900 . ?
C2 H2B 0.9900 . ?
C2 C1 1.514(3) . ?
C23 H23A 0.9800 . ?
C23 H23B 0.9800 . ?
C23 H23C 0.9800 . ?
C12 H12A 0.9800 . ?
C12 H12B 0.9800 . ?
C12 H12C 0.9800 . ?
C3 H3A 0.9900 . ?
C3 H3B 0.9900 . ?
C3 C4 1.520(3) . ?
C4 H4A 0.9900 . ?
C4 H4B 0.9900 . ?
C30 H30A 0.9800 . ?
C30 H30B 0.9800 . ?
C30 H30C 0.9800 . ?
C15 H15A 0.9800 . ?
C15 H15B 0.9800 . ?
C15 H15C 0.9800 . ?
C15 C13 1.522(4) . ?
C13 H13 1.0000 . ?
C13 C14 1.535(4) . ?
C1 H1A 0.9900 . ?
C1 H1B 0.9900 . ?
C24 H24A 0.9800 . ?
C24 H24B 0.9800 . ?
C24 H24C 0.9800 . ?
C27 H27A 0.9800 . ?
C27 H27B 0.9800 . ?
C27 H27C 0.9800 . ?
C32 H32A 0.9800 . ?
C32 H32B 0.9800 . ?
C32 H32C 0.9800 . ?
C26 H26A 0.9800 . ?
C26 H26B 0.9800 . ?
C26 H26C 0.9800 . ?
C18 H18A 0.9800 . ?
C18 H18B 0.9800 . ?
C18 H18C 0.9800 . ?
C33 H33A 0.9800 . ?
C33 H33B 0.9800 . ?
C33 H33C 0.9800 . ?
C8 H8A 0.9800 . ?
C8 H8B 0.9800 . ?
C8 H8C 0.9800 . ?
C11 H11A 0.9800 . ?
C11 H11B 0.9800 . ?
C11 H11C 0.9800 . ?
C21 H21A 0.9800 . ?
C21 H21B 0.9800 . ?
C21 H21C 0.9800 . ?
C20 H20A 0.9800 . ?
C20 H20B 0.9800 . ?
C20 H20C 0.9800 . ?
C17 H17A 0.9800 . ?
C17 H17B 0.9800 . ?
C17 H17C 0.9800 . ?
C9 H9A 0.9800 . ?
C9 H9B 0.9800 . ?
C9 H9C 0.9800 . ?
C14 H14A 0.9800 . ?
C14 H14B 0.9800 . ?
C14 H14C 0.9800 . ?

loop_
_geom_torsion_atom_site_label_1
_geom_torsion_atom_site_label_2
_geom_torsion_atom_site_label_3
_geom_torsion_atom_site_label_4
_geom_torsion
_geom_torsion_site_symmetry_1
_geom_torsion_site_symmetry_2
_geom_torsion_site_symmetry_3
_geom_torsion_site_symmetry_4
_geom_torsion_publ_flag
Ce1 N4 C6 C5 -47.9(2) . . . . ?
Ce1 N4 C2 C1 -47.8(2) . . . . ?
Ce1 N4 C4 C3 -48.9(2) . . . . ?
Ce1 N3 C5 C6 -24.5(3) . . . . ?
Ce1 N1 C1 C2 -25.2(3) . . . . ?
Ce1 N2 C3 C4 -21.6(3) . . . . ?
Si3 N3 C5 C6 157.39(16) . . . . ?
Si2 N2 C3 C4 161.55(17) . . . . ?
Si1 N1 C1 C2 157.53(17) . . . . ?
N4 C2 C1 N1 50.0(3) . . . . ?
N3 Si3 C25 C27 54.4(2) . . . . ?
N3 Si3 C25 C26 -70.7(2) . . . . ?
N3 C5 C6 N4 48.9(3) . . . . ?
N1 Si1 C7 C8 -47.9(3) . . . . ?
N1 Si1 C7 C9 -177.4(2) . . . . ?
N2 C3 C4 N4 48.2(3) . . . . ?
C28 Si3 N3 Ce1 4.24(14) . . . . ?
C28 Si3 N3 C5 -177.70(17) . . . . ?
C28 Si3 C25 C27 -60.3(2) . . . . ?
C28 Si3 C25 C26 174.64(19) . . . . ?
C22 Si2 N2 Ce1 -112.61(13) . . . . ?
C22 Si2 N2 C3 64.1(2) . . . . ?
C16 Si2 N2 Ce1 126.23(12) . . . . ?
C16 Si2 N2 C3 -57.1(2) . . . . ?
C10 Si1 N1 Ce1 9.49(16) . . . . ?
C10 Si1 N1 C1 -173.38(19) . . . . ?
C10 Si1 C7 C8 70.5(2) . . . . ?
C10 Si1 C7 C9 -59.0(3) . . . . ?
C25 Si3 N3 Ce1 -111.99(13) . . . . ?
C25 Si3 N3 C5 66.1(2) . . . . ?
C7 Si1 N1 Ce1 131.56(13) . . . . ?
C7 Si1 N1 C1 -51.3(2) . . . . ?
C31 Si3 N3 Ce1 127.14(12) . . . . ?
C31 Si3 N3 C5 -54.8(2) . . . . ?
C31 Si3 C25 C27 178.16(19) . . . . ?
C31 Si3 C25 C26 53.1(2) . . . . ?
C6 N4 C2 C1 70.0(3) . . . . ?
C6 N4 C4 C3 -166.69(19) . . . . ?
C19 Si2 N2 Ce1 4.68(15) . . . . ?
C19 Si2 N2 C3 -178.61(19) . . . . ?
C2 N4 C6 C5 -165.06(19) . . . . ?
C2 N4 C4 C3 67.7(3) . . . . ?
C4 N4 C6 C5 69.2(2) . . . . ?
C4 N4 C2 C1 -164.5(2) . . . . ?
C13 Si1 N1 Ce1 -108.25(14) . . . . ?
C13 Si1 N1 C1 68.9(2) . . . . ?
C13 Si1 C7 C8 -171.7(2) . . . . ?
C13 Si1 C7 C9 58.8(3) . . . . ?
